data_2230228
loop_
_publ_author_name
'Shakuntala, K.'
'Foro, Sabine'
'Gowda, B. Thimme'

_publ_section_title
;
 4-Chloro-<i>N</i>-(2,6-dimethylphenyl)benzenesulfonamide
;
_journal_coeditor_code BQ2299
_journal_issue 6
_journal_name_full 'Acta Crystallographica Section E'
_journal_page_first o1401
_journal_paper_doi 10.1107/S160053681101717X
_journal_volume 67
_journal_year 2011
_chemical_formula_iupac 'C14 H14 Cl N O2 S'
_chemical_formula_moiety 'C14 H14 Cl N O2 S'
_chemical_formula_sum 'C14 H14 Cl N O2 S'
_chemical_formula_weight 295.77
_chemical_name_systematic
;
4-Chloro-<i>N</i>-(2,6-dimethylphenyl)benzenesulfonamide
;
_space_group_IT_number 19
_symmetry_cell_setting orthorhombic
_symmetry_space_group_name_Hall 'P 2ac 2ab'
_symmetry_space_group_name_H-M 'P 21 21 21'
_atom_sites_solution_hydrogens geom
_atom_sites_solution_primary direct
_atom_sites_solution_secondary difmap
_audit_creation_method SHELXL-97
_cell_angle_alpha 90.00
_cell_angle_beta 90.00
_cell_angle_gamma 90.00
_cell_formula_units_Z 4
_cell_length_a 7.3816(4)
_cell_length_b 10.2916(7)
_cell_length_c 18.3120(10)
_cell_measurement_reflns_used 1775
_cell_measurement_temperature 293(2)
_cell_measurement_theta_max 27.95
_cell_measurement_theta_min 2.75
_cell_volume 1391.13(14)
_computing_cell_refinement
;
CrysAlis RED (Oxford Diffraction, 2009)
;
_computing_data_collection
;
CrysAlis CCD (Oxford Diffraction, 2009)
;
_computing_data_reduction
;
CrysAlis RED (Oxford Diffraction, 2009)
;
_computing_molecular_graphics 'PLATON (Spek, 2009)'
_computing_publication_material 'SHELXL97 (Sheldrick, 2008)'
_computing_structure_refinement 'SHELXL97 (Sheldrick, 2008)'
_computing_structure_solution 'SHELXS97 (Sheldrick, 2008)'
_diffrn_ambient_temperature 293(2)
_diffrn_measured_fraction_theta_full 0.998
_diffrn_measured_fraction_theta_max 0.998
_diffrn_measurement_device_type
;
Oxford Diffraction Xcalibur diffractometer
with a Sapphire CCD detector
;
_diffrn_measurement_method
;
Rotation method data acquisition using \w and \f
;
_diffrn_radiation_monochromator graphite
_diffrn_radiation_source 'fine-focus sealed tube'
_diffrn_radiation_type MoK\a
_diffrn_radiation_wavelength 0.71073
_diffrn_reflns_av_R_equivalents 0.0217
_diffrn_reflns_av_sigmaI/netI 0.0348
_diffrn_reflns_limit_h_max 6
_diffrn_reflns_limit_h_min -9
_diffrn_reflns_limit_k_max 10
_diffrn_reflns_limit_k_min -12
_diffrn_reflns_limit_l_max 17
_diffrn_reflns_limit_l_min -22
_diffrn_reflns_number 5356
_diffrn_reflns_theta_full 26.37
_diffrn_reflns_theta_max 26.37
_diffrn_reflns_theta_min 2.98
_diffrn_standards_decay_% 0
_exptl_absorpt_coefficient_mu 0.421
_exptl_absorpt_correction_T_max 0.9057
_exptl_absorpt_correction_T_min 0.8496
_exptl_absorpt_correction_type multi-scan
_exptl_absorpt_process_details
;
(CrysAlis RED; Oxford Diffraction, 2009)
;
_exptl_crystal_colour colourless
_exptl_crystal_density_diffrn 1.412
_exptl_crystal_density_method 'not measured'
_exptl_crystal_description prism
_exptl_crystal_F_000 616
_exptl_crystal_size_max 0.40
_exptl_crystal_size_mid 0.28
_exptl_crystal_size_min 0.24
_refine_diff_density_max 0.188
_refine_diff_density_min -0.245
_refine_ls_abs_structure_details 'Flack (1983), 1113 Friedel pairs'
_refine_ls_abs_structure_Flack 0.43(7)
_refine_ls_extinction_method none
_refine_ls_goodness_of_fit_ref 1.017
_refine_ls_hydrogen_treatment mixed
_refine_ls_matrix_type full
_refine_ls_number_parameters 177
_refine_ls_number_reflns 2767
_refine_ls_number_restraints 1
_refine_ls_restrained_S_all 1.017
_refine_ls_R_factor_all 0.0517
_refine_ls_R_factor_gt 0.0359
_refine_ls_shift/su_max 0.000
_refine_ls_shift/su_mean 0.000
_refine_ls_structure_factor_coef Fsqd
_refine_ls_weighting_details 'calc w=1/[\s^2^(Fo^2^)+(0.0326P)^2^+0.3144P] where P=(Fo^2^+2Fc^2^)/3'
_refine_ls_weighting_scheme calc
_refine_ls_wR_factor_gt 0.0738
_refine_ls_wR_factor_ref 0.0794
_reflns_number_gt 2255
_reflns_number_total 2767
_reflns_threshold_expression I>2sigma(I)
_cod_data_source_file bq2299.cif
_cod_data_source_block I
_cod_database_code 2230228
_cod_database_fobs_code 2230228

loop_
_symmetry_equiv_pos_as_xyz
'x, y, z'
'-x+1/2, -y, z+1/2'
'x+1/2, -y+1/2, -z'
'-x, y+1/2, -z+1/2'

loop_
_atom_site_type_symbol
_atom_site_label
_atom_site_fract_x
_atom_site_fract_y
_atom_site_fract_z
_atom_site_U_iso_or_equiv
_atom_site_adp_type
_atom_site_calc_flag
_atom_site_refinement_flags
_atom_site_occupancy
_atom_site_symmetry_multiplicity
_atom_site_disorder_assembly
_atom_site_disorder_group
Cl Cl1 0.42735(14) 0.03948(8) -0.04544(5) 0.0851(3) Uani d . 1 1 . .
S S1 0.96404(8) 0.20494(6) 0.19969(4) 0.04077(16) Uani d . 1 1 . .
O O1 0.9231(3) 0.33512(15) 0.22176(9) 0.0502(5) Uani d . 1 1 . .
O O2 1.1425(2) 0.1712(2) 0.17729(11) 0.0606(6) Uani d . 1 1 . .
N N1 0.9167(3) 0.11125(19) 0.26858(12) 0.0389(5) Uani d D 1 1 . .
H H1N 0.950(3) 0.0356(17) 0.2645(14) 0.047 Uiso d D 1 1 . .
C C1 0.8156(3) 0.1660(2) 0.12743(13) 0.0375(6) Uani d . 1 1 . .
C C2 0.8780(4) 0.0962(2) 0.06798(14) 0.0479(7) Uani d . 1 1 . .
H H2 1.0000 0.0745 0.0642 0.057 Uiso calc R 1 1 . .
C C3 0.7573(4) 0.0591(3) 0.01437(15) 0.0568(8) Uani d . 1 1 . .
H H3 0.7974 0.0119 -0.0258 0.068 Uiso calc R 1 1 . .
C C4 0.5788(4) 0.0917(3) 0.02047(14) 0.0513(7) Uani d . 1 1 . .
C C5 0.5165(4) 0.1648(3) 0.07828(15) 0.0524(7) Uani d . 1 1 . .
H H5 0.3949 0.1880 0.0811 0.063 Uiso calc R 1 1 . .
C C6 0.6357(3) 0.2032(3) 0.13178(14) 0.0450(6) Uani d . 1 1 . .
H H6 0.5958 0.2539 0.1706 0.054 Uiso calc R 1 1 . .
C C7 0.7516(3) 0.1254(2) 0.30961(13) 0.0357(5) Uani d . 1 1 . .
C C8 0.6035(3) 0.0460(2) 0.29430(14) 0.0424(6) Uani d . 1 1 . .
C C9 0.4451(4) 0.0670(3) 0.33397(15) 0.0560(7) Uani d . 1 1 . .
H H9 0.3433 0.0166 0.3244 0.067 Uiso calc R 1 1 . .
C C10 0.4376(4) 0.1614(3) 0.38707(17) 0.0620(8) Uani d . 1 1 . .
H H10 0.3302 0.1752 0.4124 0.074 Uiso calc R 1 1 . .
C C11 0.5853(4) 0.2345(3) 0.40283(14) 0.0555(8) Uani d . 1 1 . .
H H11 0.5782 0.2965 0.4397 0.067 Uiso calc R 1 1 . .
C C12 0.7464(4) 0.2189(3) 0.36519(13) 0.0433(6) Uani d . 1 1 . .
C C13 0.6103(4) -0.0616(3) 0.23877(15) 0.0573(7) Uani d . 1 1 . .
H H13A 0.6806 -0.0340 0.1975 0.069 Uiso calc R 1 1 . .
H H13B 0.4896 -0.0823 0.2232 0.069 Uiso calc R 1 1 . .
H H13C 0.6652 -0.1371 0.2602 0.069 Uiso calc R 1 1 . .
C C14 0.9069(4) 0.2998(3) 0.38620(16) 0.0642(8) Uani d . 1 1 . .
H H14A 1.0162 0.2550 0.3730 0.077 Uiso calc R 1 1 . .
H H14B 0.9055 0.3145 0.4380 0.077 Uiso calc R 1 1 . .
H H14C 0.9017 0.3816 0.3611 0.077 Uiso calc R 1 1 . .

loop_
_atom_site_aniso_label
_atom_site_aniso_U_11
_atom_site_aniso_U_22
_atom_site_aniso_U_33
_atom_site_aniso_U_12
_atom_site_aniso_U_13
_atom_site_aniso_U_23
Cl1 0.1151(8) 0.0671(5) 0.0730(6) -0.0104(5) -0.0493(5) 0.0049(4)
S1 0.0373(3) 0.0394(3) 0.0457(3) -0.0063(3) 0.0044(3) -0.0015(3)
O1 0.0686(12) 0.0340(9) 0.0480(10) -0.0116(9) 0.0022(9) 0.0000(8)
O2 0.0365(10) 0.0769(15) 0.0684(13) -0.0049(9) 0.0078(8) -0.0039(11)
N1 0.0376(12) 0.0320(11) 0.0470(12) 0.0027(9) 0.0007(9) 0.0018(10)
C1 0.0416(14) 0.0321(13) 0.0389(13) -0.0015(11) 0.0030(11) 0.0013(11)
C2 0.0529(16) 0.0410(15) 0.0498(16) 0.0081(12) 0.0069(13) -0.0040(13)
C3 0.084(2) 0.0459(17) 0.0407(15) 0.0074(17) 0.0016(15) -0.0071(13)
C4 0.067(2) 0.0398(15) 0.0468(16) -0.0057(14) -0.0123(14) 0.0078(13)
C5 0.0452(15) 0.0573(17) 0.0548(16) 0.0013(13) -0.0048(13) 0.0073(14)
C6 0.0449(15) 0.0453(15) 0.0446(14) 0.0040(13) 0.0062(12) -0.0026(13)
C7 0.0363(12) 0.0346(13) 0.0360(13) -0.0003(10) -0.0034(10) 0.0064(11)
C8 0.0429(13) 0.0386(14) 0.0456(14) -0.0053(11) -0.0042(12) 0.0092(12)
C9 0.0406(15) 0.0624(19) 0.0651(17) -0.0106(15) -0.0001(14) 0.0153(16)
C10 0.0554(18) 0.0652(19) 0.0655(19) 0.0109(16) 0.0184(15) 0.0144(16)
C11 0.075(2) 0.0508(17) 0.0405(15) 0.0094(15) 0.0100(14) 0.0007(13)
C12 0.0569(16) 0.0379(14) 0.0353(13) -0.0015(13) -0.0050(12) 0.0054(11)
C13 0.0647(18) 0.0464(17) 0.0607(17) -0.0199(14) -0.0066(15) -0.0008(14)
C14 0.080(2) 0.0604(19) 0.0521(16) -0.0142(18) -0.0114(15) -0.0103(16)

loop_
_atom_type_symbol
_atom_type_description
_atom_type_scat_dispersion_real
_atom_type_scat_dispersion_imag
_atom_type_scat_source
C C 0.0033 0.0016 'International Tables Vol C Tables 4.2.6.8 and 6.1.1.4'
H H 0.0000 0.0000 'International Tables Vol C Tables 4.2.6.8 and 6.1.1.4'
Cl Cl 0.1484 0.1585 'International Tables Vol C Tables 4.2.6.8 and 6.1.1.4'
N N 0.0061 0.0033 'International Tables Vol C Tables 4.2.6.8 and 6.1.1.4'
O O 0.0106 0.0060 'International Tables Vol C Tables 4.2.6.8 and 6.1.1.4'
S S 0.1246 0.1234 'International Tables Vol C Tables 4.2.6.8 and 6.1.1.4'

loop_
_geom_angle_atom_site_label_1
_geom_angle_atom_site_label_2
_geom_angle_atom_site_label_3
_geom_angle_site_symmetry_1
_geom_angle_site_symmetry_3
_geom_angle
_geom_angle_publ_flag
O2 S1 O1 . . 120.37(12) ?
O2 S1 N1 . . 106.12(12) ?
O1 S1 N1 . . 106.90(10) ?
O2 S1 C1 . . 107.66(12) ?
O1 S1 C1 . . 107.05(11) ?
N1 S1 C1 . . 108.29(11) ?
C7 N1 S1 . . 121.78(16) ?
C7 N1 H1N . . 113.2(19) ?
S1 N1 H1N . . 115.5(19) ?
C2 C1 C6 . . 120.6(2) ?
C2 C1 S1 . . 120.11(19) ?
C6 C1 S1 . . 119.31(19) ?
C3 C2 C1 . . 119.3(3) ?
C3 C2 H2 . . 120.4 ?
C1 C2 H2 . . 120.4 ?
C4 C3 C2 . . 119.8(3) ?
C4 C3 H3 . . 120.1 ?
C2 C3 H3 . . 120.1 ?
C3 C4 C5 . . 121.3(3) ?
C3 C4 Cl1 . . 119.4(2) ?
C5 C4 Cl1 . . 119.3(2) ?
C6 C5 C4 . . 119.4(3) ?
C6 C5 H5 . . 120.3 ?
C4 C5 H5 . . 120.3 ?
C5 C6 C1 . . 119.6(2) ?
C5 C6 H6 . . 120.2 ?
C1 C6 H6 . . 120.2 ?
C8 C7 C12 . . 121.8(2) ?
C8 C7 N1 . . 120.0(2) ?
C12 C7 N1 . . 118.2(2) ?
C7 C8 C9 . . 117.5(2) ?
C7 C8 C13 . . 122.8(2) ?
C9 C8 C13 . . 119.7(2) ?
C10 C9 C8 . . 120.8(3) ?
C10 C9 H9 . . 119.6 ?
C8 C9 H9 . . 119.6 ?
C11 C10 C9 . . 120.7(3) ?
C11 C10 H10 . . 119.7 ?
C9 C10 H10 . . 119.7 ?
C10 C11 C12 . . 121.4(3) ?
C10 C11 H11 . . 119.3 ?
C12 C11 H11 . . 119.3 ?
C11 C12 C7 . . 117.7(2) ?
C11 C12 C14 . . 119.1(2) ?
C7 C12 C14 . . 123.1(2) ?
C8 C13 H13A . . 109.5 ?
C8 C13 H13B . . 109.5 ?
H13A C13 H13B . . 109.5 ?
C8 C13 H13C . . 109.5 ?
H13A C13 H13C . . 109.5 ?
H13B C13 H13C . . 109.5 ?
C12 C14 H14A . . 109.5 ?
C12 C14 H14B . . 109.5 ?
H14A C14 H14B . . 109.5 ?
C12 C14 H14C . . 109.5 ?
H14A C14 H14C . . 109.5 ?
H14B C14 H14C . . 109.5 ?

loop_
_geom_bond_atom_site_label_1
_geom_bond_atom_site_label_2
_geom_bond_site_symmetry_2
_geom_bond_distance
_geom_bond_publ_flag
Cl1 C4 . 1.731(3) ?
S1 O2 . 1.4228(18) ?
S1 O1 . 1.4316(17) ?
S1 N1 . 1.626(2) ?
S1 C1 . 1.764(2) ?
N1 C7 . 1.440(3) ?
N1 H1N . 0.818(16) ?
C1 C2 . 1.383(3) ?
C1 C6 . 1.385(3) ?
C2 C3 . 1.380(4) ?
C2 H2 . 0.9300 ?
C3 C4 . 1.364(4) ?
C3 H3 . 0.9300 ?
C4 C5 . 1.378(4) ?
C5 C6 . 1.375(3) ?
C5 H5 . 0.9300 ?
C6 H6 . 0.9300 ?
C7 C8 . 1.393(3) ?
C7 C12 . 1.401(3) ?
C8 C9 . 1.393(4) ?
C8 C13 . 1.504(3) ?
C9 C10 . 1.375(4) ?
C9 H9 . 0.9300 ?
C10 C11 . 1.356(4) ?
C10 H10 . 0.9300 ?
C11 C12 . 1.383(4) ?
C11 H11 . 0.9300 ?
C12 C14 . 1.498(4) ?
C13 H13A . 0.9600 ?
C13 H13B . 0.9600 ?
C13 H13C . 0.9600 ?
C14 H14A . 0.9600 ?
C14 H14B . 0.9600 ?
C14 H14C . 0.9600 ?

loop_
_geom_hbond_atom_site_label_D
_geom_hbond_atom_site_label_H
_geom_hbond_atom_site_label_A
_geom_hbond_site_symmetry_A
_geom_hbond_distance_DH
_geom_hbond_distance_HA
_geom_hbond_distance_DA
_geom_hbond_angle_DHA
N1 H1N O1 4_745 0.818(16) 2.282(17) 3.083(3) 166(3)

loop_
_geom_torsion_atom_site_label_1
_geom_torsion_atom_site_label_2
_geom_torsion_atom_site_label_3
_geom_torsion_atom_site_label_4
_geom_torsion_site_symmetry_1
_geom_torsion_site_symmetry_2
_geom_torsion_site_symmetry_3
_geom_torsion_site_symmetry_4
_geom_torsion
_geom_torsion_publ_flag
O2 S1 N1 C7 . . . . 174.71(18) ?
O1 S1 N1 C7 . . . . 45.1(2) ?
C1 S1 N1 C7 . . . . -69.9(2) ?
O2 S1 C1 C2 . . . . 9.0(2) ?
O1 S1 C1 C2 . . . . 139.75(19) ?
N1 S1 C1 C2 . . . . -105.3(2) ?
O2 S1 C1 C6 . . . . -172.5(2) ?
O1 S1 C1 C6 . . . . -41.8(2) ?
N1 S1 C1 C6 . . . . 73.1(2) ?
C6 C1 C2 C3 . . . . -2.8(4) ?
S1 C1 C2 C3 . . . . 175.7(2) ?
C1 C2 C3 C4 . . . . 0.2(4) ?
C2 C3 C4 C5 . . . . 2.0(4) ?
C2 C3 C4 Cl1 . . . . -177.7(2) ?
C3 C4 C5 C6 . . . . -1.5(4) ?
Cl1 C4 C5 C6 . . . . 178.1(2) ?
C4 C5 C6 C1 . . . . -1.1(4) ?
C2 C1 C6 C5 . . . . 3.3(4) ?
S1 C1 C6 C5 . . . . -175.2(2) ?
S1 N1 C7 C8 . . . . 97.6(2) ?
S1 N1 C7 C12 . . . . -83.4(3) ?
C12 C7 C8 C9 . . . . 3.2(4) ?
N1 C7 C8 C9 . . . . -177.8(2) ?
C12 C7 C8 C13 . . . . -175.3(2) ?
N1 C7 C8 C13 . . . . 3.7(4) ?
C7 C8 C9 C10 . . . . -1.1(4) ?
C13 C8 C9 C10 . . . . 177.4(2) ?
C8 C9 C10 C11 . . . . -1.2(4) ?
C9 C10 C11 C12 . . . . 1.5(4) ?
C10 C11 C12 C7 . . . . 0.5(4) ?
C10 C11 C12 C14 . . . . -178.4(3) ?
C8 C7 C12 C11 . . . . -2.9(4) ?
N1 C7 C12 C11 . . . . 178.1(2) ?
C8 C7 C12 C14 . . . . 175.9(2) ?
N1 C7 C12 C14 . . . . -3.1(4) ?

loop_
_cod_related_entry_id
_cod_related_entry_database
_cod_related_entry_code
1 ChemSpider 260472
